data_2209045
loop_
_publ_author_name
'Li, Ning'
'Huang, Peng-Mian'
'Xiong, Xiao-Li'
'Xu, Xiao-Dong'
'Shao, Zhong-Jie'

_publ_section_title
;
 3,6-Dibromo-9-(4-tolylsulfonyl)-9<i>H</i>-carbazole
;
_journal_coeditor_code WW2012
_journal_issue 5
_journal_name_full 'Acta Crystallographica Section E'
_journal_page_first o1805
_journal_page_last o1806
_journal_paper_doi 10.1107/S1600536806011780
_journal_volume 62
_journal_year 2006
_chemical_formula_iupac 'C19 H13 Br2 N O2 S'
_chemical_formula_moiety 'C19 H13 Br2 N O2 S'
_chemical_formula_sum 'C19 H13 Br2 N O2 S'
_chemical_formula_weight 479.18
_chemical_melting_point 494
_chemical_name_systematic
;
3,6-Dibromo-9-(4-tolylsulfonyl)-9H-carbazole
;
_space_group_IT_number 14
_symmetry_cell_setting monoclinic
_symmetry_space_group_name_Hall '-P 2ybc'
_symmetry_space_group_name_H-M 'P 1 21/c 1'
_atom_sites_solution_hydrogens geom
_atom_sites_solution_primary direct
_atom_sites_solution_secondary difmap
_cell_angle_alpha 90.00
_cell_angle_beta 106.867(9)
_cell_angle_gamma 90.00
_cell_formula_units_Z 4
_cell_length_a 8.312(4)
_cell_length_b 20.573(11)
_cell_length_c 11.374(6)
_cell_measurement_reflns_used 3439
_cell_measurement_temperature 294(2)
_cell_measurement_theta_max 24.89
_cell_measurement_theta_min 2.72
_cell_volume 1861.3(17)
_computing_cell_refinement <i>SMART</i>
_computing_data_collection '<i>SMART</i> (Bruker, 1997)'
_computing_data_reduction 'SAINT (Bruker, 1997)'
_computing_molecular_graphics 'SHELXTL (Bruker, 1997)'
_computing_publication_material SHELXTL
_computing_structure_refinement 'SHELXL97 (Sheldrick, 1997)'
_computing_structure_solution 'SHELXS97 (Sheldrick, 1997)'
_diffrn_ambient_temperature 294(2)
_diffrn_measured_fraction_theta_full 0.980
_diffrn_measured_fraction_theta_max 0.980
_diffrn_measurement_device_type 'Bruker SMART CCD area-detector'
_diffrn_measurement_method '\f and \w'
_diffrn_radiation_monochromator graphite
_diffrn_radiation_source 'fine-focus sealed tube'
_diffrn_radiation_type MoK\a
_diffrn_radiation_wavelength 0.71073
_diffrn_reflns_av_R_equivalents 0.0469
_diffrn_reflns_av_sigmaI/netI 0.0566
_diffrn_reflns_limit_h_max 3
_diffrn_reflns_limit_h_min -10
_diffrn_reflns_limit_k_max 25
_diffrn_reflns_limit_k_min -25
_diffrn_reflns_limit_l_max 14
_diffrn_reflns_limit_l_min -13
_diffrn_reflns_number 10105
_diffrn_reflns_theta_full 26.37
_diffrn_reflns_theta_max 26.37
_diffrn_reflns_theta_min 1.98
_diffrn_standards_decay_% 0
_diffrn_standards_interval_count 0
_diffrn_standards_interval_time 0
_diffrn_standards_number 0
_exptl_absorpt_coefficient_mu 4.479
_exptl_absorpt_correction_T_max 0.5728
_exptl_absorpt_correction_T_min 0.4128
_exptl_absorpt_correction_type multi-scan
_exptl_absorpt_process_details '(SADABS; Bruker, 1997)'
_exptl_crystal_colour colourless
_exptl_crystal_density_diffrn 1.710
_exptl_crystal_density_method 'not measured'
_exptl_crystal_description rod
_exptl_crystal_F_000 944
_exptl_crystal_size_max 0.24
_exptl_crystal_size_mid 0.20
_exptl_crystal_size_min 0.14
_refine_diff_density_max 0.672
_refine_diff_density_min -0.645
_refine_ls_extinction_method none
_refine_ls_goodness_of_fit_ref 1.037
_refine_ls_hydrogen_treatment constr
_refine_ls_matrix_type full
_refine_ls_number_parameters 227
_refine_ls_number_reflns 3733
_refine_ls_number_restraints 0
_refine_ls_restrained_S_all 1.037
_refine_ls_R_factor_all 0.0803
_refine_ls_R_factor_gt 0.0433
_refine_ls_shift/su_max 0.003
_refine_ls_shift/su_mean 0.000
_refine_ls_structure_factor_coef Fsqd
_refine_ls_weighting_details 'calc w=1/[\s^2^(Fo^2^)+(0.0552P)^2^+0.1434P] where P=(Fo^2^+2Fc^2^)/3'
_refine_ls_weighting_scheme calc
_refine_ls_wR_factor_gt 0.0970
_refine_ls_wR_factor_ref 0.1125
_reflns_number_gt 2508
_reflns_number_total 3733
_reflns_threshold_expression I>2\s(I)
_cod_data_source_file ww2012.cif
_cod_data_source_block I
_cod_depositor_comments
;
The following automatic conversions were performed:
'_symmetry_cell_setting' value 'Monoclinic' changed to 'monoclinic'
according to '/home/saulius/struct/CIF-dictionaries/cif_core.dic'
dictionary named 'cif_core.dic' version 2.4.1 from 2010-06-29.

Automatic conversion script
Id: cif_fix_enum 1527 2010-12-29 10:47:43Z saulius 

The following automatic conversions were performed:

'_symmetry_cell_setting' value 'Monoclinic' changed to 'monoclinic'
according to /home/saulius/struct/CIF-dictionaries/cif_core.dic
dictionary named 'cif_core.dic' version 2.4.1 from 2010-06-29.

Automatic conversion script
Id: cif_fix_values 1715 2011-07-08 13:25:40Z adriana 
;
_cod_original_cell_volume 1861.3(16)
_cod_original_sg_symbol_H-M 'P 21/c'
_cod_database_code 2209045
_cod_database_fobs_code 2209045

loop_
_symmetry_equiv_pos_as_xyz
'x, y, z'
'-x, y+1/2, -z+1/2'
'-x, -y, -z'
'x, -y-1/2, z-1/2'

loop_
_atom_site_type_symbol
_atom_site_label
_atom_site_fract_x
_atom_site_fract_y
_atom_site_fract_z
_atom_site_U_iso_or_equiv
_atom_site_adp_type
_atom_site_calc_flag
_atom_site_refinement_flags
_atom_site_occupancy
Br Br1 0.35368(7) 0.46550(2) -0.43738(4) 0.0696(2) Uani d . 1
Br Br2 0.23831(7) 0.66471(2) 0.20105(4) 0.0713(2) Uani d . 1
S S1 0.21962(14) 0.31482(4) 0.11027(8) 0.0442(3) Uani d . 1
O O1 0.1024(4) 0.31552(14) 0.1805(3) 0.0595(8) Uani d . 1
O O2 0.2167(4) 0.26356(12) 0.0244(2) 0.0579(8) Uani d . 1
N N1 0.1891(4) 0.38406(13) 0.0278(2) 0.0417(8) Uani d . 1
C C1 0.2360(5) 0.39294(16) -0.0835(3) 0.0365(9) Uani d . 1
C C2 0.2422(5) 0.34795(17) -0.1740(3) 0.0463(10) Uani d . 1
H H2 0.2218 0.3040 -0.1651 0.056 Uiso calc R 1
C C3 0.2795(6) 0.37083(19) -0.2770(3) 0.0499(11) Uani d . 1
H H3 0.2851 0.3419 -0.3386 0.060 Uiso calc R 1
C C4 0.3090(6) 0.43674(18) -0.2898(3) 0.0446(10) Uani d . 1
C C5 0.3035(5) 0.48239(17) -0.2015(3) 0.0438(10) Uani d . 1
H H5 0.3241 0.5262 -0.2115 0.053 Uiso calc R 1
C C6 0.2652(5) 0.45951(16) -0.0959(3) 0.0386(9) Uani d . 1
C C7 0.2438(5) 0.49289(16) 0.0110(3) 0.0389(9) Uani d . 1
C C8 0.2552(6) 0.55860(17) 0.0442(3) 0.0459(10) Uani d . 1
H H8 0.2845 0.5900 -0.0047 0.055 Uiso calc R 1
C C9 0.2215(5) 0.57523(18) 0.1522(4) 0.0494(11) Uani d . 1
C C10 0.1766(6) 0.52926(19) 0.2270(3) 0.0526(11) Uani d . 1
H H10 0.1558 0.5424 0.2995 0.063 Uiso calc R 1
C C11 0.1626(6) 0.46407(19) 0.1941(3) 0.0502(11) Uani d . 1
H H11 0.1318 0.4331 0.2432 0.060 Uiso calc R 1
C C12 0.1961(5) 0.44638(16) 0.0851(3) 0.0382(9) Uani d . 1
C C13 0.4235(5) 0.32239(16) 0.2107(3) 0.0413(9) Uani d . 1
C C14 0.5613(6) 0.31775(18) 0.1641(4) 0.0483(10) Uani d . 1
H H14 0.5453 0.3083 0.0816 0.058 Uiso calc R 1
C C15 0.7201(6) 0.32726(19) 0.2411(4) 0.0597(12) Uani d . 1
H H15 0.8114 0.3235 0.2098 0.072 Uiso calc R 1
C C16 0.7491(6) 0.3426(2) 0.3666(4) 0.0611(12) Uani d . 1
C C17 0.6102(7) 0.3452(2) 0.4106(4) 0.0671(14) Uani d . 1
H H17 0.6264 0.3535 0.4936 0.080 Uiso calc R 1
C C18 0.4485(6) 0.33598(19) 0.3350(4) 0.0544(11) Uani d . 1
H H18 0.3573 0.3388 0.3665 0.065 Uiso calc R 1
C C19 0.9237(7) 0.3554(3) 0.4498(6) 0.101(2) Uani d . 1
H H19A 0.9310 0.3995 0.4785 0.152 Uiso calc R 1
H H19B 1.0042 0.3485 0.4053 0.152 Uiso calc R 1
H H19C 0.9469 0.3263 0.5188 0.152 Uiso calc R 1

loop_
_atom_site_aniso_label
_atom_site_aniso_U_11
_atom_site_aniso_U_22
_atom_site_aniso_U_33
_atom_site_aniso_U_12
_atom_site_aniso_U_13
_atom_site_aniso_U_23
Br1 0.1011(5) 0.0703(3) 0.0470(3) -0.0104(3) 0.0368(3) -0.00093(19)
Br2 0.0923(5) 0.0460(3) 0.0714(3) 0.0024(3) 0.0173(3) -0.0240(2)
S1 0.0524(7) 0.0337(5) 0.0462(5) -0.0058(5) 0.0138(5) 0.0072(4)
O1 0.053(2) 0.0657(18) 0.0648(18) -0.0094(16) 0.0243(16) 0.0153(14)
O2 0.081(2) 0.0334(14) 0.0567(15) -0.0093(14) 0.0152(16) -0.0007(12)
N1 0.058(2) 0.0299(15) 0.0383(15) -0.0013(15) 0.0156(15) 0.0036(12)
C1 0.043(2) 0.0317(18) 0.0343(17) 0.0018(17) 0.0096(17) 0.0039(13)
C2 0.064(3) 0.0292(18) 0.044(2) 0.0006(19) 0.014(2) -0.0034(15)
C3 0.068(3) 0.043(2) 0.0371(19) 0.003(2) 0.012(2) -0.0080(16)
C4 0.057(3) 0.046(2) 0.0319(18) -0.002(2) 0.0157(18) 0.0008(15)
C5 0.057(3) 0.0330(19) 0.043(2) -0.0043(19) 0.0158(19) 0.0026(15)
C6 0.042(3) 0.0349(19) 0.0359(18) 0.0006(17) 0.0065(17) -0.0004(14)
C7 0.043(3) 0.0349(19) 0.0364(18) 0.0043(18) 0.0077(17) -0.0025(14)
C8 0.059(3) 0.0330(19) 0.043(2) 0.001(2) 0.009(2) -0.0014(15)
C9 0.057(3) 0.039(2) 0.047(2) 0.006(2) 0.007(2) -0.0103(17)
C10 0.065(3) 0.052(2) 0.040(2) 0.008(2) 0.015(2) -0.0096(17)
C11 0.063(3) 0.049(2) 0.038(2) 0.006(2) 0.013(2) 0.0021(16)
C12 0.042(3) 0.0351(18) 0.0350(18) 0.0064(17) 0.0066(17) 0.0001(14)
C13 0.050(3) 0.0318(18) 0.042(2) 0.0030(18) 0.0136(19) 0.0076(14)
C14 0.055(3) 0.043(2) 0.048(2) 0.005(2) 0.016(2) 0.0079(16)
C15 0.054(3) 0.049(3) 0.077(3) 0.007(2) 0.022(3) 0.013(2)
C16 0.053(3) 0.048(2) 0.073(3) 0.011(2) 0.003(3) 0.000(2)
C17 0.070(4) 0.071(3) 0.048(2) 0.013(3) -0.001(3) -0.009(2)
C18 0.062(3) 0.058(3) 0.046(2) 0.009(2) 0.020(2) 0.0007(18)
C19 0.056(4) 0.103(4) 0.124(5) 0.012(3) -0.006(4) -0.016(4)

loop_
_atom_type_symbol
_atom_type_description
_atom_type_scat_dispersion_real
_atom_type_scat_dispersion_imag
_atom_type_scat_source
C C 0.0033 0.0016 'International Tables Vol C Tables 4.2.6.8 and 6.1.1.4'
H H 0.0000 0.0000 'International Tables Vol C Tables 4.2.6.8 and 6.1.1.4'
N N 0.0061 0.0033 'International Tables Vol C Tables 4.2.6.8 and 6.1.1.4'
O O 0.0106 0.0060 'International Tables Vol C Tables 4.2.6.8 and 6.1.1.4'
S S 0.1246 0.1234 'International Tables Vol C Tables 4.2.6.8 and 6.1.1.4'
Br Br -0.2901 2.4595 'International Tables Vol C Tables 4.2.6.8 and 6.1.1.4'

loop_
_geom_angle_atom_site_label_1
_geom_angle_atom_site_label_2
_geom_angle_atom_site_label_3
_geom_angle
O1 S1 O2 120.61(19)
O1 S1 N1 106.63(17)
O2 S1 N1 105.84(15)
O1 S1 C13 108.79(18)
O2 S1 C13 109.34(19)
N1 S1 C13 104.40(16)
C12 N1 C1 107.5(3)
C12 N1 S1 121.6(2)
C1 N1 S1 124.2(2)
C2 C1 C6 121.8(3)
C2 C1 N1 129.9(3)
C6 C1 N1 108.1(3)
C3 C2 C1 117.7(3)
C3 C2 H2 121.1
C1 C2 H2 121.1
C2 C3 C4 120.7(3)
C2 C3 H3 119.6
C4 C3 H3 119.6
C5 C4 C3 122.7(3)
C5 C4 Br1 118.8(3)
C3 C4 Br1 118.5(3)
C4 C5 C6 117.0(3)
C4 C5 H5 121.5
C6 C5 H5 121.5
C1 C6 C5 120.0(3)
C1 C6 C7 108.1(3)
C5 C6 C7 131.9(3)
C8 C7 C12 120.3(3)
C8 C7 C6 131.9(3)
C12 C7 C6 107.7(3)
C9 C8 C7 117.7(4)
C9 C8 H8 121.2
C7 C8 H8 121.2
C8 C9 C10 122.3(3)
C8 C9 Br2 118.7(3)
C10 C9 Br2 119.0(3)
C11 C10 C9 120.5(4)
C11 C10 H10 119.7
C9 C10 H10 119.7
C10 C11 C12 117.9(4)
C10 C11 H11 121.0
C12 C11 H11 121.0
C11 C12 C7 121.3(3)
C11 C12 N1 130.2(3)
C7 C12 N1 108.5(3)
C18 C13 C14 120.0(4)
C18 C13 S1 120.6(3)
C14 C13 S1 119.3(3)
C15 C14 C13 119.4(4)
C15 C14 H14 120.3
C13 C14 H14 120.3
C14 C15 C16 121.9(4)
C14 C15 H15 119.1
C16 C15 H15 119.1
C17 C16 C15 117.3(4)
C17 C16 C19 121.1(5)
C15 C16 C19 121.7(5)
C18 C17 C16 122.0(4)
C18 C17 H17 119.0
C16 C17 H17 119.0
C17 C18 C13 119.3(4)
C17 C18 H18 120.3
C13 C18 H18 120.3
C16 C19 H19A 109.5
C16 C19 H19B 109.5
H19A C19 H19B 109.5
C16 C19 H19C 109.5
H19A C19 H19C 109.5
H19B C19 H19C 109.5

loop_
_geom_bond_atom_site_label_1
_geom_bond_atom_site_label_2
_geom_bond_distance
Br1 C4 1.915(4)
Br2 C9 1.916(4)
S1 O1 1.428(3)
S1 O2 1.433(3)
S1 N1 1.684(3)
S1 C13 1.754(4)
N1 C12 1.432(4)
N1 C1 1.440(4)
C1 C2 1.396(5)
C1 C6 1.405(5)
C2 C3 1.379(5)
C2 H2 0.9300
C3 C4 1.393(5)
C3 H3 0.9300
C4 C5 1.386(5)
C5 C6 1.410(5)
C5 H5 0.9300
C6 C7 1.452(5)
C7 C8 1.400(5)
C7 C12 1.406(5)
C8 C9 1.379(5)
C8 H8 0.9300
C9 C10 1.393(6)
C10 C11 1.388(5)
C10 H10 0.9300
C11 C12 1.396(5)
C11 H11 0.9300
C13 C18 1.396(5)
C13 C14 1.398(6)
C14 C15 1.370(6)
C14 H14 0.9300
C15 C16 1.412(7)
C15 H15 0.9300
C16 C17 1.386(7)
C16 C19 1.508(7)
C17 C18 1.383(6)
C17 H17 0.9300
C18 H18 0.9300
C19 H19A 0.9600
C19 H19B 0.9600
C19 H19C 0.9600

loop_
_geom_hbond_atom_site_label_D
_geom_hbond_atom_site_label_H
_geom_hbond_atom_site_label_A
_geom_hbond_site_symmetry_A
_geom_hbond_distance_DH
_geom_hbond_distance_HA
_geom_hbond_distance_DA
_geom_hbond_angle_DHA
_geom_hbond_publ_flag
C15 H15 O1 1_655 0.93 2.54 3.450(6) 166 yes

loop_
_geom_torsion_atom_site_label_1
_geom_torsion_atom_site_label_2
_geom_torsion_atom_site_label_3
_geom_torsion_atom_site_label_4
_geom_torsion
O1 S1 N1 C12 54.9(4)
O2 S1 N1 C12 -175.5(3)
C13 S1 N1 C12 -60.2(3)
O1 S1 N1 C1 -157.4(3)
O2 S1 N1 C1 -27.9(4)
C13 S1 N1 C1 87.5(3)
C12 N1 C1 C2 -177.1(4)
S1 N1 C1 C2 31.4(6)
C12 N1 C1 C6 -2.0(4)
S1 N1 C1 C6 -153.5(3)
C6 C1 C2 C3 0.5(6)
N1 C1 C2 C3 175.0(4)
C1 C2 C3 C4 -0.3(6)
C2 C3 C4 C5 0.2(7)
C2 C3 C4 Br1 -178.2(3)
C3 C4 C5 C6 -0.3(6)
Br1 C4 C5 C6 178.1(3)
C2 C1 C6 C5 -0.6(6)
N1 C1 C6 C5 -176.2(3)
C2 C1 C6 C7 178.0(4)
N1 C1 C6 C7 2.4(4)
C4 C5 C6 C1 0.5(6)
C4 C5 C6 C7 -177.8(4)
C1 C6 C7 C8 -178.9(4)
C5 C6 C7 C8 -0.5(8)
C1 C6 C7 C12 -2.0(4)
C5 C6 C7 C12 176.4(4)
C12 C7 C8 C9 1.2(6)
C6 C7 C8 C9 177.8(4)
C7 C8 C9 C10 -0.3(6)
C7 C8 C9 Br2 179.4(3)
C8 C9 C10 C11 -0.6(7)
Br2 C9 C10 C11 179.7(3)
C9 C10 C11 C12 0.5(6)
C10 C11 C12 C7 0.4(6)
C10 C11 C12 N1 -178.8(4)
C8 C7 C12 C11 -1.3(6)
C6 C7 C12 C11 -178.6(4)
C8 C7 C12 N1 178.1(4)
C6 C7 C12 N1 0.7(4)
C1 N1 C12 C11 -180.0(4)
S1 N1 C12 C11 -27.6(6)
C1 N1 C12 C7 0.7(4)
S1 N1 C12 C7 153.1(3)
O1 S1 C13 C18 -8.1(4)
O2 S1 C13 C18 -141.7(3)
N1 S1 C13 C18 105.5(3)
O1 S1 C13 C14 174.9(3)
O2 S1 C13 C14 41.4(3)
N1 S1 C13 C14 -71.5(3)
C18 C13 C14 C15 -0.6(6)
S1 C13 C14 C15 176.4(3)
C13 C14 C15 C16 -0.9(6)
C14 C15 C16 C17 2.4(6)
C14 C15 C16 C19 -177.7(4)
C15 C16 C17 C18 -2.5(7)
C19 C16 C17 C18 177.6(4)
C16 C17 C18 C13 1.2(7)
C14 C13 C18 C17 0.5(6)
S1 C13 C18 C17 -176.5(3)

loop_
_cod_related_entry_id
_cod_related_entry_database
_cod_related_entry_code
1 ChemSpider 21128270
